data_2208741
loop_
_publ_author_name
'C\'esar D. de Oliveira'
'Gilberto A. Romeiro'
'Janet M. S. Skakle'
'James L. Wardell'
'Solange M. S. V. Wardell'

_publ_section_title
;
 Ethyl
 5-bromo-9-ethoxy-2-oxo-2<i>H</i>-pyrano[2,3-<i>g</i>]quinoline-8-carboxylate
;
_journal_coeditor_code WK2003
_journal_issue 4
_journal_name_full 'Acta Crystallographica Section E'
_journal_page_first o1492
_journal_page_last o1493
_journal_paper_doi 10.1107/S1600536806007148
_journal_volume 62
_journal_year 2006
_chemical_formula_iupac 'C17 H14 Br N O5'
_chemical_formula_moiety 'C17 H14 Br N O5'
_chemical_formula_sum 'C17 H14 Br N O5'
_chemical_formula_weight 392.20
_chemical_name_systematic
;
Ethyl 5-bromo-9-ethoxy-2-oxo-2H-pyrano[2,3-g]quinoline-8-carboxylate
;
_space_group_IT_number 33
_symmetry_cell_setting orthorhombic
_symmetry_space_group_name_Hall 'P 2c -2n'
_symmetry_space_group_name_H-M 'P n a 21'
_atom_sites_solution_hydrogens geom
_atom_sites_solution_primary direct
_atom_sites_solution_secondary difmap
_audit_creation_method SHELXL-97
_cell_angle_alpha 90.00
_cell_angle_beta 90.00
_cell_angle_gamma 90.00
_cell_formula_units_Z 4
_cell_length_a 7.2542(8)
_cell_length_b 19.542(2)
_cell_length_c 11.2855(11)
_cell_measurement_reflns_used 4263
_cell_measurement_temperature 291(2)
_cell_measurement_theta_max 25.287
_cell_measurement_theta_min 3.4975
_cell_volume 1599.9(3)
_computing_cell_refinement 'SAINT (Bruker, 2000)'
_computing_data_collection 'SMART (Bruker, 1998)'
_computing_data_reduction SAINT
_computing_molecular_graphics
;
ORTEP-3 for Windows (Farrugia, 1997)
;
_computing_publication_material 'CIFTAB (Sheldrick, 1997)'
_computing_structure_refinement
;
OSCAIL and SHELXL97 (Sheldrick, 1997)
;
_computing_structure_solution
;
OSCAIL (McArdle, 2003) and SHELXS97 (Sheldrick, 1997)
;
_diffrn_ambient_temperature 291(2)
_diffrn_measured_fraction_theta_full 0.990
_diffrn_measured_fraction_theta_max 0.990
_diffrn_measurement_device_type 'Bruker SMART 1000 CCD area-detector'
_diffrn_measurement_method \w
_diffrn_radiation_monochromator graphite
_diffrn_radiation_source 'fine-focus sealed tube'
_diffrn_radiation_type MoK\a
_diffrn_radiation_wavelength 0.71073
_diffrn_reflns_av_R_equivalents 0.0407
_diffrn_reflns_av_sigmaI/netI 0.0539
_diffrn_reflns_limit_h_max 10
_diffrn_reflns_limit_h_min -10
_diffrn_reflns_limit_k_max 29
_diffrn_reflns_limit_k_min -27
_diffrn_reflns_limit_l_max 14
_diffrn_reflns_limit_l_min -17
_diffrn_reflns_number 15681
_diffrn_reflns_theta_full 32.51
_diffrn_reflns_theta_max 32.51
_diffrn_reflns_theta_min 2.08
_diffrn_standards_decay_% 0
_diffrn_standards_number 0
_exptl_absorpt_coefficient_mu 2.597
_exptl_absorpt_correction_T_max 0.752
_exptl_absorpt_correction_T_min 0.549
_exptl_absorpt_correction_type multi-scan
_exptl_absorpt_process_details '(SADABS; Bruker, 2000)'
_exptl_crystal_colour 'pale yellow'
_exptl_crystal_density_diffrn 1.628
_exptl_crystal_density_method 'not measured'
_exptl_crystal_description prism
_exptl_crystal_F_000 792
_exptl_crystal_size_max 0.42
_exptl_crystal_size_mid 0.22
_exptl_crystal_size_min 0.11
_refine_diff_density_max 0.354
_refine_diff_density_min -0.293
_refine_ls_abs_structure_details 'Flack (1983)'
_refine_ls_abs_structure_Flack 0.013(7)
_refine_ls_extinction_method none
_refine_ls_goodness_of_fit_ref 0.803
_refine_ls_hydrogen_treatment constr
_refine_ls_matrix_type full
_refine_ls_number_parameters 219
_refine_ls_number_reflns 5296
_refine_ls_number_restraints 1
_refine_ls_restrained_S_all 0.803
_refine_ls_R_factor_all 0.0865
_refine_ls_R_factor_gt 0.0324
_refine_ls_shift/su_max 0.000
_refine_ls_shift/su_mean 0.000
_refine_ls_structure_factor_coef Fsqd
_refine_ls_weighting_details 'w=1/[\s^2^(Fo^2^)+(0.034P)^2^] where P=(Fo^2^+2Fc^2^)/3'
_refine_ls_weighting_scheme calc
_refine_ls_wR_factor_gt 0.0594
_refine_ls_wR_factor_ref 0.0688
_reflns_number_gt 2737
_reflns_number_total 5296
_reflns_threshold_expression I>2\s(I)
_cod_data_source_file wk2003.cif
_cod_data_source_block 2
_cod_database_code 2208741
_cod_database_fobs_code 2208741

loop_
_symmetry_equiv_pos_as_xyz
'x, y, z'
'-x, -y, z+1/2'
'x+1/2, -y+1/2, z'
'-x+1/2, y+1/2, z+1/2'

loop_
_atom_site_type_symbol
_atom_site_label
_atom_site_fract_x
_atom_site_fract_y
_atom_site_fract_z
_atom_site_U_iso_or_equiv
_atom_site_adp_type
_atom_site_calc_flag
_atom_site_refinement_flags
_atom_site_occupancy
C C1 0.5465(4) 0.26565(12) 0.79440(19) 0.0403(5) Uani d . 1
C C2 0.5712(4) 0.32561(14) 0.8664(2) 0.0431(6) Uani d . 1
O O2 0.6179(3) 0.31203(10) 0.97852(13) 0.0573(5) Uani d . 1
C C21 0.7329(4) 0.35662(13) 1.0487(2) 0.0532(7) Uani d . 1
H H21A 0.6590 0.3919 1.0861 0.064 Uiso calc R 1
H H21B 0.8252 0.3784 0.9993 0.064 Uiso calc R 1
C C22 0.8232(5) 0.31265(16) 1.1406(3) 0.0746(8) Uani d . 1
H H22A 0.7308 0.2938 1.1920 0.112 Uiso calc R 1
H H22B 0.9076 0.3398 1.1862 0.112 Uiso calc R 1
H H22C 0.8890 0.2762 1.1024 0.112 Uiso calc R 1
C C3 0.5449(4) 0.38935(12) 0.8149(2) 0.0444(6) Uani d . 1
C C31 0.5426(4) 0.45529(14) 0.8793(2) 0.0521(7) Uani d . 1
O O31 0.6127(3) 0.50489(9) 0.81235(17) 0.0669(6) Uani d . 1
O O32 0.4762(3) 0.46482(10) 0.97594(16) 0.0718(6) Uani d . 1
C C32 0.5945(5) 0.57525(15) 0.8543(3) 0.0793(10) Uani d . 1
H H32A 0.6574 0.5808 0.9296 0.095 Uiso calc R 1
H H32B 0.4656 0.5869 0.8650 0.095 Uiso calc R 1
C C33 0.6788(6) 0.61979(16) 0.7632(3) 0.0887(11) Uani d . 1
H H33A 0.8093 0.6118 0.7606 0.133 Uiso calc R 1
H H33B 0.6559 0.6669 0.7826 0.133 Uiso calc R 1
H H33C 0.6260 0.6096 0.6872 0.133 Uiso calc R 1
C C4 0.4998(4) 0.38994(13) 0.6918(2) 0.0476(6) Uani d . 1
H H4 0.4916 0.4327 0.6559 0.057 Uiso calc R 1
N N5 0.4691(3) 0.33752(10) 0.62482(17) 0.0463(5) Uani d . 1
C C6 0.4915(3) 0.27423(11) 0.67461(19) 0.0389(5) Uani d . 1
C C7 0.4597(3) 0.21492(13) 0.6070(2) 0.0432(6) Uani d . 1
Br Br7 0.38160(3) 0.224825(12) 0.44876(3) 0.05827(9) Uani d . 1
C C8 0.4855(3) 0.14966(13) 0.6517(2) 0.0424(5) Uani d . 1
C C9 0.4568(4) 0.08662(15) 0.5862(2) 0.0555(7) Uani d . 1
H H9 0.4138 0.0882 0.5086 0.067 Uiso calc R 1
C C10 0.4920(4) 0.02688(15) 0.6370(3) 0.0621(8) Uani d . 1
H H10 0.4719 -0.0128 0.5934 0.075 Uiso calc R 1
C C11 0.5597(4) 0.02044(16) 0.7560(3) 0.0585(7) Uani d . 1
O O11 0.6006(4) -0.03111(11) 0.8062(2) 0.0831(7) Uani d . 1
O O12 0.5771(3) 0.08092(9) 0.81977(15) 0.0539(5) Uani d . 1
C C13 0.5460(3) 0.14392(12) 0.7696(2) 0.0427(6) Uani d . 1
C C14 0.5759(3) 0.19997(13) 0.8405(2) 0.0447(6) Uani d . 1
H H14 0.6153 0.1944 0.9183 0.054 Uiso calc R 1

loop_
_atom_site_aniso_label
_atom_site_aniso_U_11
_atom_site_aniso_U_22
_atom_site_aniso_U_33
_atom_site_aniso_U_12
_atom_site_aniso_U_13
_atom_site_aniso_U_23
C1 0.0370(12) 0.0495(15) 0.0342(12) -0.0018(11) -0.0001(10) 0.0032(10)
C2 0.0450(16) 0.0529(17) 0.0314(13) -0.0058(12) 0.0022(10) -0.0016(11)
O2 0.0836(14) 0.0540(10) 0.0344(11) -0.0195(10) -0.0123(8) 0.0045(7)
C21 0.067(2) 0.0550(16) 0.0381(13) -0.0098(14) -0.0046(12) -0.0074(11)
C22 0.090(2) 0.082(2) 0.0516(16) -0.0017(19) -0.0200(16) 0.0001(15)
C3 0.0458(14) 0.0496(16) 0.0377(13) -0.0007(12) 0.0012(11) -0.0010(11)
C31 0.0584(18) 0.0506(18) 0.0473(17) 0.0066(13) -0.0022(13) -0.0035(13)
O31 0.0949(16) 0.0458(11) 0.0599(12) -0.0074(11) 0.0144(10) -0.0113(9)
O32 0.0991(17) 0.0641(12) 0.0522(13) 0.0133(12) 0.0118(10) -0.0052(9)
C32 0.113(3) 0.0495(17) 0.075(2) -0.0023(18) 0.007(2) -0.0234(15)
C33 0.118(3) 0.0493(18) 0.099(3) -0.007(2) -0.004(2) -0.0037(18)
C4 0.0507(17) 0.0478(15) 0.0444(13) 0.0039(12) -0.0004(11) 0.0029(12)
N5 0.0532(13) 0.0467(13) 0.0390(11) 0.0026(10) -0.0036(10) 0.0027(9)
C6 0.0360(13) 0.0481(14) 0.0326(11) -0.0006(12) 0.0013(9) -0.0032(11)
C7 0.0403(13) 0.0601(17) 0.0292(11) 0.0006(12) 0.0008(9) -0.0018(10)
Br7 0.06948(16) 0.06983(14) 0.03550(11) -0.00117(13) -0.01183(16) -0.00210(16)
C8 0.0418(14) 0.0484(15) 0.0370(12) -0.0008(11) 0.0052(10) -0.0030(10)
C9 0.0608(17) 0.0620(18) 0.0438(15) -0.0048(15) 0.0020(13) -0.0078(13)
C10 0.078(2) 0.0468(18) 0.0613(18) -0.0034(16) 0.0012(16) -0.0107(14)
C11 0.0665(19) 0.0496(17) 0.0595(17) -0.0031(15) 0.0010(15) -0.0029(14)
O11 0.115(2) 0.0488(13) 0.0849(16) 0.0071(13) -0.0164(13) 0.0045(12)
O12 0.0656(13) 0.0456(10) 0.0505(11) -0.0022(9) -0.0056(8) 0.0022(8)
C13 0.0406(13) 0.0495(15) 0.0380(13) -0.0019(11) 0.0012(10) 0.0079(11)
C14 0.0477(16) 0.0516(14) 0.0349(12) -0.0052(12) -0.0031(10) 0.0038(11)

loop_
_atom_type_symbol
_atom_type_description
_atom_type_scat_dispersion_real
_atom_type_scat_dispersion_imag
_atom_type_scat_source
C C 0.0033 0.0016 'International Tables Vol C Tables 4.2.6.8 and 6.1.1.4'
H H 0.0000 0.0000 'International Tables Vol C Tables 4.2.6.8 and 6.1.1.4'
Br Br -0.2901 2.4595 'International Tables Vol C Tables 4.2.6.8 and 6.1.1.4'
N N 0.0061 0.0033 'International Tables Vol C Tables 4.2.6.8 and 6.1.1.4'
O O 0.0106 0.0060 'International Tables Vol C Tables 4.2.6.8 and 6.1.1.4'

loop_
_geom_angle_atom_site_label_1
_geom_angle_atom_site_label_2
_geom_angle_atom_site_label_3
_geom_angle
C14 C1 C6 120.3(2)
C14 C1 C2 121.2(2)
C6 C1 C2 118.5(2)
O2 C2 C3 127.6(2)
O2 C2 C1 113.9(2)
C3 C2 C1 118.5(2)
C2 O2 C21 123.1(2)
O2 C21 C22 106.6(2)
O2 C21 H21A 110.4
C22 C21 H21A 110.4
O2 C21 H21B 110.4
C22 C21 H21B 110.4
H21A C21 H21B 108.6
C21 C22 H22A 109.5
C21 C22 H22B 109.5
H22A C22 H22B 109.5
C21 C22 H22C 109.5
H22A C22 H22C 109.5
H22B C22 H22C 109.5
C2 C3 C4 116.5(2)
C2 C3 C31 125.2(2)
C4 C3 C31 118.0(2)
O32 C31 O31 123.6(3)
O32 C31 C3 125.7(3)
O31 C31 C3 110.5(2)
C31 O31 C32 117.9(2)
O31 C32 C33 106.9(2)
O31 C32 H32A 110.3
C33 C32 H32A 110.3
O31 C32 H32B 110.3
C33 C32 H32B 110.3
H32A C32 H32B 108.6
C32 C33 H33A 109.5
C32 C33 H33B 109.5
H33A C33 H33B 109.5
C32 C33 H33C 109.5
H33A C33 H33C 109.5
H33B C33 H33C 109.5
N5 C4 C3 127.0(2)
N5 C4 H4 116.5
C3 C4 H4 116.5
C4 N5 C6 117.1(2)
N5 C6 C7 120.2(2)
N5 C6 C1 122.1(2)
C7 C6 C1 117.7(2)
C8 C7 C6 122.6(2)
C8 C7 Br7 118.76(18)
C6 C7 Br7 118.63(18)
C7 C8 C13 117.4(2)
C7 C8 C9 125.2(2)
C13 C8 C9 117.3(2)
C10 C9 C8 120.0(3)
C10 C9 H9 120.0
C8 C9 H9 120.0
C9 C10 C11 123.2(3)
C9 C10 H10 118.4
C11 C10 H10 118.4
O11 C11 O12 116.7(3)
O11 C11 C10 127.1(3)
O12 C11 C10 116.2(3)
C13 O12 C11 122.3(2)
C14 C13 O12 116.7(2)
C14 C13 C8 122.5(2)
O12 C13 C8 120.9(2)
C13 C14 C1 119.4(2)
C13 C14 H14 120.3
C1 C14 H14 120.3

loop_
_geom_bond_atom_site_label_1
_geom_bond_atom_site_label_2
_geom_bond_distance
C1 C14 1.401(3)
C1 C6 1.419(3)
C1 C2 1.437(3)
C2 O2 1.336(3)
C2 C3 1.388(3)
O2 C21 1.443(3)
C21 C22 1.497(4)
C21 H21A 0.9700
C21 H21B 0.9700
C22 H22A 0.9600
C22 H22B 0.9600
C22 H22C 0.9600
C3 C4 1.427(3)
C3 C31 1.480(3)
C31 O32 1.206(3)
C31 O31 1.330(3)
O31 C32 1.460(3)
C32 C33 1.480(5)
C32 H32A 0.9700
C32 H32B 0.9700
C33 H33A 0.9600
C33 H33B 0.9600
C33 H33C 0.9600
C4 N5 1.292(3)
C4 H4 0.9300
N5 C6 1.368(3)
C6 C7 1.407(3)
C7 C8 1.384(3)
C7 Br7 1.883(2)
C8 C13 1.406(3)
C8 C9 1.452(4)
C9 C10 1.326(4)
C9 H9 0.9300
C10 C11 1.435(4)
C10 H10 0.9300
C11 O11 1.193(3)
C11 O12 1.390(3)
O12 C13 1.374(3)
C13 C14 1.373(3)
C14 H14 0.9300

loop_
_geom_torsion_atom_site_label_1
_geom_torsion_atom_site_label_2
_geom_torsion_atom_site_label_3
_geom_torsion_atom_site_label_4
_geom_torsion
C14 C1 C2 O2 -1.9(4)
C6 C1 C2 O2 178.2(2)
C14 C1 C2 C3 178.3(2)
C6 C1 C2 C3 -1.6(4)
C3 C2 O2 C21 -31.6(4)
C1 C2 O2 C21 148.6(2)
C2 O2 C21 C22 -154.4(3)
O2 C2 C3 C4 178.4(3)
C1 C2 C3 C4 -1.8(4)
O2 C2 C3 C31 -7.6(5)
C1 C2 C3 C31 172.2(3)
C2 C3 C31 O32 -38.1(5)
C4 C3 C31 O32 135.7(3)
C2 C3 C31 O31 146.4(3)
C4 C3 C31 O31 -39.7(4)
O32 C31 O31 C32 -5.1(4)
C3 C31 O31 C32 170.5(3)
C31 O31 C32 C33 -178.7(3)
C2 C3 C4 N5 4.9(4)
C31 C3 C4 N5 -169.5(3)
C3 C4 N5 C6 -3.8(4)
C4 N5 C6 C7 179.7(2)
C4 N5 C6 C1 -0.2(4)
C14 C1 C6 N5 -177.1(2)
C2 C1 C6 N5 2.8(4)
C14 C1 C6 C7 3.0(4)
C2 C1 C6 C7 -177.1(2)
N5 C6 C7 C8 178.0(2)
C1 C6 C7 C8 -2.1(4)
N5 C6 C7 Br7 -1.2(3)
C1 C6 C7 Br7 178.68(18)
C6 C7 C8 C13 0.0(4)
Br7 C7 C8 C13 179.23(18)
C6 C7 C8 C9 -179.4(2)
Br7 C7 C8 C9 -0.1(4)
C7 C8 C9 C10 177.7(3)
C13 C8 C9 C10 -1.7(4)
C8 C9 C10 C11 -0.4(5)
C9 C10 C11 O11 -177.1(3)
C9 C10 C11 O12 3.7(4)
O11 C11 O12 C13 175.6(3)
C10 C11 O12 C13 -5.1(4)
C11 O12 C13 C14 -177.1(2)
C11 O12 C13 C8 3.3(4)
C7 C8 C13 C14 1.3(4)
C9 C8 C13 C14 -179.3(2)
C7 C8 C13 O12 -179.1(2)
C9 C8 C13 O12 0.3(4)
O12 C13 C14 C1 -179.9(2)
C8 C13 C14 C1 -0.4(4)
C6 C1 C14 C13 -1.8(4)
C2 C1 C14 C13 178.3(2)

loop_
_cod_related_entry_id
_cod_related_entry_database
_cod_related_entry_code
1 ChemSpider 21128456
